data_2214654
loop_
_publ_author_name
'Xia Yin'
'Mu-Biao Xie'
'Wei-Guang Zhang'
'Jun Fan'
'Matthias Zeller'

_publ_section_title
;
 Hexakis(\m~3~-<i>N</i>,<i>N</i>-diisopropyldithiocarbamato)hexasilver(I)(6
 <i>Ag</i>---<i>Ag</i>)
;
_journal_coeditor_code GG2019
_journal_issue 8
_journal_name_full 'Acta Crystallographica Section E'
_journal_page_first m2063
_journal_page_last m2064
_journal_paper_doi 10.1107/S1600536807031431
_journal_volume 63
_journal_year 2007
_chemical_formula_iupac '[Ag6 (C7 H14 N1 S2)6]'
_chemical_formula_moiety 'C42 H84 Ag6 N6 S12'
_chemical_formula_sum 'C42 H84 Ag6 N6 S12'
_chemical_formula_weight 1705.21
_chemical_name_systematic
;
Hexa-\m~3~-N,N-diisopropyldithiocarbamato-hexasilver(I)(6 Ag---Ag)
;
_space_group_IT_number 2
_symmetry_cell_setting triclinic
_symmetry_space_group_name_Hall '-P 1'
_symmetry_space_group_name_H-M 'P -1'
_atom_sites_solution_hydrogens geom
_atom_sites_solution_primary direct
_atom_sites_solution_secondary difmap
_audit_creation_method SHELXL-97
_cell_angle_alpha 84.0830(10)
_cell_angle_beta 78.8250(10)
_cell_angle_gamma 62.8740(10)
_cell_formula_units_Z 1
_cell_length_a 11.5958(2)
_cell_length_b 12.4826(3)
_cell_length_c 12.7543(2)
_cell_measurement_reflns_used 1000
_cell_measurement_temperature 293(2)
_cell_measurement_theta_max 25.0
_cell_measurement_theta_min 2.0
_cell_volume 1611.69(6)
_computing_cell_refinement 'SAINT (Bruker, 1999)'
_computing_data_collection 'SMART (Bruker, 1998)'
_computing_data_reduction SAINT
_computing_molecular_graphics 'SHELXTL (Bruker, 1998)'
_computing_publication_material SHELXTL
_computing_structure_refinement 'SHELXL97 (Sheldrick, 1997)'
_computing_structure_solution 'SHELXS97 (Sheldrick, 1997)'
_diffrn_ambient_temperature 293(2)
_diffrn_measured_fraction_theta_full 0.993
_diffrn_measured_fraction_theta_max 0.993
_diffrn_measurement_device_type 'Bruker SMART APEXII'
_diffrn_measurement_method '\f and \w'
_diffrn_radiation_monochromator graphite
_diffrn_radiation_source 'fine-focus sealed tube'
_diffrn_radiation_type MoK\a
_diffrn_radiation_wavelength 0.71073
_diffrn_reflns_av_R_equivalents 0.0327
_diffrn_reflns_av_sigmaI/netI 0.0414
_diffrn_reflns_limit_h_max 13
_diffrn_reflns_limit_h_min -12
_diffrn_reflns_limit_k_max 13
_diffrn_reflns_limit_k_min -14
_diffrn_reflns_limit_l_max 15
_diffrn_reflns_limit_l_min -15
_diffrn_reflns_number 16354
_diffrn_reflns_theta_full 25.24
_diffrn_reflns_theta_max 25.24
_diffrn_reflns_theta_min 1.83
_exptl_absorpt_coefficient_mu 2.209
_exptl_absorpt_correction_T_max 0.733
_exptl_absorpt_correction_T_min 0.666
_exptl_absorpt_correction_type multi-scan
_exptl_absorpt_process_details '(SADABS; Sheldrick, 1996)'
_exptl_crystal_colour pale-yellow
_exptl_crystal_density_diffrn 1.757
_exptl_crystal_density_method 'not measured'
_exptl_crystal_description block
_exptl_crystal_F_000 852
_exptl_crystal_size_max 0.20
_exptl_crystal_size_mid 0.20
_exptl_crystal_size_min 0.15
_refine_diff_density_max 0.560
_refine_diff_density_min -0.525
_refine_ls_extinction_method none
_refine_ls_goodness_of_fit_ref 1.054
_refine_ls_hydrogen_treatment constr
_refine_ls_matrix_type full
_refine_ls_number_parameters 333
_refine_ls_number_reflns 5779
_refine_ls_number_restraints 60
_refine_ls_restrained_S_all 1.056
_refine_ls_R_factor_all 0.0605
_refine_ls_R_factor_gt 0.0373
_refine_ls_shift/su_max 0.001
_refine_ls_shift/su_mean 0.000
_refine_ls_structure_factor_coef Fsqd
_refine_ls_weighting_details 'w=1/[\s^2^(Fo^2^)+(0.0371P)^2^+0.1926P] where P=(Fo^2^+2Fc^2^)/3'
_refine_ls_weighting_scheme calc
_refine_ls_wR_factor_gt 0.0785
_refine_ls_wR_factor_ref 0.0880
_reflns_number_gt 4071
_reflns_number_total 5779
_reflns_threshold_expression I>2\s(I)
_cod_data_source_file gg2019.cif
_cod_data_source_block I
_cod_database_code 2214654
_cod_database_fobs_code 2214654

loop_
_symmetry_equiv_pos_as_xyz
'x, y, z'
'-x, -y, -z'

loop_
_atom_site_type_symbol
_atom_site_label
_atom_site_fract_x
_atom_site_fract_y
_atom_site_fract_z
_atom_site_U_iso_or_equiv
_atom_site_adp_type
_atom_site_calc_flag
_atom_site_refinement_flags
_atom_site_occupancy
_atom_site_disorder_assembly
_atom_site_disorder_group
C C2 0.3470(7) 0.6466(6) 0.0839(4) 0.111(2) Uani d . 1 . .
H H2A 0.3687 0.5625 0.0909 0.167 Uiso calc R 1 . .
H H2B 0.3883 0.6622 0.0153 0.167 Uiso calc R 1 . .
H H2C 0.2535 0.6931 0.0904 0.167 Uiso calc R 1 . .
C C3 0.3950(5) 0.6810(5) 0.1704(4) 0.0669(14) Uani d . 1 . .
H H3 0.4905 0.6467 0.1483 0.080 Uiso calc R 1 . .
C C4 0.3496(6) 0.8151(5) 0.1763(5) 0.098(2) Uani d . 1 . .
H H4A 0.3900 0.8300 0.2285 0.147 Uiso calc R 1 . .
H H4B 0.2558 0.8552 0.1966 0.147 Uiso calc R 1 . .
H H4C 0.3744 0.8451 0.1077 0.147 Uiso calc R 1 . .
C C5 0.5925(5) 0.5950(6) 0.3133(4) 0.0918(19) Uani d . 1 . .
H H5A 0.5443 0.6713 0.3482 0.138 Uiso calc R 1 . .
H H5B 0.6272 0.6069 0.2408 0.138 Uiso calc R 1 . .
H H5C 0.6634 0.5431 0.3504 0.138 Uiso calc R 1 . .
C C6 0.5018(5) 0.5380(5) 0.3142(4) 0.0693(15) Uani d . 1 . .
H H6 0.4787 0.5162 0.3886 0.083 Uiso calc R 1 . .
C C7 0.5673(6) 0.4230(6) 0.2504(7) 0.132(3) Uani d . 1 . .
H H7A 0.5084 0.3871 0.2575 0.198 Uiso calc R 1 . .
H H7B 0.6461 0.3677 0.2769 0.198 Uiso calc R 1 . .
H H7C 0.5889 0.4413 0.1764 0.198 Uiso calc R 1 . .
C C9 0.2875(6) 0.2859(6) -0.0444(5) 0.106(2) Uani d . 1 . .
H H9A 0.2194 0.3458 -0.0801 0.159 Uiso calc R 1 . .
H H9B 0.3538 0.2292 -0.0955 0.159 Uiso calc R 1 . .
H H9C 0.3259 0.3240 -0.0105 0.159 Uiso calc R 1 . .
C C10 0.2308(5) 0.2222(5) 0.0375(4) 0.0740(15) Uani d . 1 . .
H H10 0.1972 0.1839 -0.0039 0.089 Uiso calc R 1 . .
C C11 0.3296(7) 0.1179(5) 0.0940(6) 0.117(2) Uani d . 1 . .
H H11A 0.2840 0.0922 0.1544 0.176 Uiso calc R 1 . .
H H11B 0.3870 0.1429 0.1178 0.176 Uiso calc R 1 . .
H H11C 0.3803 0.0523 0.0455 0.176 Uiso calc R 1 . .
C C12 -0.0466(7) 0.3541(7) -0.0128(6) 0.131(3) Uani d . 1 . .
H H12A -0.0416 0.4292 -0.0246 0.197 Uiso calc R 1 . .
H H12B -0.1343 0.3673 -0.0153 0.197 Uiso calc R 1 . .
H H12C 0.0137 0.2987 -0.0674 0.197 Uiso calc R 1 . .
C C13 -0.0119(6) 0.3030(6) 0.0942(4) 0.0889(19) Uani d . 1 . .
H H13 -0.0819 0.3583 0.1469 0.107 Uiso calc R 1 . .
C C14 -0.0086(9) 0.1823(9) 0.1203(7) 0.168(4) Uani d . 1 . .
H H14A -0.0052 0.1644 0.1950 0.252 Uiso calc R 1 . .
H H14B 0.0677 0.1221 0.0788 0.252 Uiso calc R 1 . .
H H14C -0.0863 0.1829 0.1038 0.252 Uiso calc R 1 . .
C C16A 0.364(2) -0.171(3) 0.503(2) 0.099(5) Uani d PDU 0.567(17) A 1
H H16A 0.4493 -0.1853 0.5150 0.149 Uiso calc PR 0.567(17) A 1
H H16B 0.3496 -0.1337 0.4343 0.149 Uiso calc PR 0.567(17) A 1
H H16C 0.3599 -0.2465 0.5061 0.149 Uiso calc PR 0.567(17) A 1
C C17A 0.2593(12) -0.0890(10) 0.5893(13) 0.081(3) Uani d PDU 0.567(17) A 1
H H17A 0.2843 -0.1294 0.6572 0.098 Uiso calc PR 0.567(17) A 1
C C18A 0.1173(14) -0.0634(19) 0.5966(18) 0.097(4) Uani d PDU 0.567(17) A 1
H H18A 0.0680 -0.0256 0.6633 0.146 Uiso calc PR 0.567(17) A 1
H H18B 0.1124 -0.1375 0.5925 0.146 Uiso calc PR 0.567(17) A 1
H H18C 0.0814 -0.0107 0.5386 0.146 Uiso calc PR 0.567(17) A 1
C C16B 0.327(3) -0.149(4) 0.489(3) 0.099(5) Uani d PU 0.433(17) A 2
H H16D 0.3614 -0.1106 0.4308 0.149 Uiso calc PR 0.433(17) A 2
H H16E 0.2903 -0.1931 0.4612 0.149 Uiso calc PR 0.433(17) A 2
H H16F 0.3960 -0.2026 0.5267 0.149 Uiso calc PR 0.433(17) A 2
C C17B 0.2370(15) -0.0685(14) 0.5524(16) 0.081(3) Uani d PDU 0.433(17) A 2
H H17B 0.1787 -0.0200 0.5015 0.098 Uiso calc PR 0.433(17) A 2
C C18B 0.142(2) -0.101(3) 0.631(2) 0.097(4) Uani d PDU 0.433(17) A 2
H H18D 0.0569 -0.0323 0.6409 0.146 Uiso calc PR 0.433(17) A 2
H H18E 0.1726 -0.1243 0.6983 0.146 Uiso calc PR 0.433(17) A 2
H H18F 0.1351 -0.1664 0.6039 0.146 Uiso calc PR 0.433(17) A 2
C C19A 0.240(4) 0.020(4) 0.787(2) 0.121(8) Uani d PDU 0.567(17) A 1
H H19A 0.1506 0.0779 0.7838 0.181 Uiso calc PR 0.567(17) A 1
H H19B 0.2680 0.0383 0.8462 0.181 Uiso calc PR 0.567(17) A 1
H H19C 0.2447 -0.0591 0.7976 0.181 Uiso calc PR 0.567(17) A 1
C C20A 0.3259(14) 0.025(3) 0.6862(11) 0.084(4) Uani d PDU 0.567(17) A 1
H H20A 0.3274 0.1029 0.6857 0.101 Uiso calc PR 0.567(17) A 1
C C21A 0.4650(14) -0.068(2) 0.682(2) 0.115(6) Uani d PDU 0.567(17) A 1
H H21A 0.5153 -0.0628 0.6143 0.172 Uiso calc PR 0.567(17) A 1
H H21B 0.4683 -0.1463 0.6918 0.172 Uiso calc PR 0.567(17) A 1
H H21C 0.5010 -0.0537 0.7382 0.172 Uiso calc PR 0.567(17) A 1
C C19B 0.243(6) 0.067(5) 0.785(3) 0.121(8) Uani d PDU 0.433(17) A 2
H H19D 0.1765 0.0410 0.8080 0.181 Uiso calc PR 0.433(17) A 2
H H19E 0.2032 0.1526 0.7714 0.181 Uiso calc PR 0.433(17) A 2
H H19F 0.2965 0.0489 0.8395 0.181 Uiso calc PR 0.433(17) A 2
C C20B 0.3260(19) 0.005(5) 0.6870(14) 0.084(4) Uani d PDU 0.433(17) A 2
H H20B 0.3428 -0.0781 0.7049 0.101 Uiso calc PR 0.433(17) A 2
C C21B 0.4590(19) -0.007(3) 0.651(3) 0.115(6) Uani d PDU 0.433(17) A 2
H H21D 0.4922 -0.0415 0.5815 0.172 Uiso calc PR 0.433(17) A 2
H H21E 0.5150 -0.0578 0.7004 0.172 Uiso calc PR 0.433(17) A 2
H H21F 0.4572 0.0712 0.6480 0.172 Uiso calc PR 0.433(17) A 2
N N1 0.3763(3) 0.6231(3) 0.2760(3) 0.0501(9) Uani d . 1 . .
N N2 0.1125(4) 0.3024(3) 0.1115(3) 0.0544(10) Uani d . 1 . .
N N3 0.2622(4) 0.0295(3) 0.5920(3) 0.0601(10) Uani d D 1 . .
C C1 0.2593(4) 0.6399(4) 0.3313(3) 0.0496(11) Uani d . 1 . .
C C8 0.1157(4) 0.3679(4) 0.1861(3) 0.0473(11) Uani d . 1 . .
C C15 0.2239(4) 0.1282(4) 0.5297(3) 0.0490(11) Uani d . 1 A .
S S1 0.25423(12) 0.55930(11) 0.45194(9) 0.0539(3) Uani d . 1 . .
S S2 0.11601(13) 0.74066(13) 0.29098(12) 0.0763(4) Uani d . 1 A .
S S3 -0.03418(12) 0.45673(11) 0.26684(9) 0.0567(3) Uani d . 1 A .
S S4 0.25532(13) 0.37190(14) 0.20131(10) 0.0700(4) Uani d . 1 . .
S S5 0.16170(14) 0.13468(14) 0.41742(11) 0.0767(4) Uani d . 1 . .
S S6 0.24215(11) 0.25148(11) 0.56300(10) 0.0548(3) Uani d . 1 . .
Ag Ag1 0.21579(4) 0.38209(4) 0.40089(3) 0.06482(14) Uani d . 1 A .
Ag Ag2 -0.00718(4) 0.61920(4) 0.33669(3) 0.06672(14) Uani d . 1 . .
Ag Ag3 -0.03051(4) 0.33627(4) 0.44546(3) 0.06702(14) Uani d . 1 . .

loop_
_atom_site_aniso_label
_atom_site_aniso_U_11
_atom_site_aniso_U_22
_atom_site_aniso_U_33
_atom_site_aniso_U_12
_atom_site_aniso_U_13
_atom_site_aniso_U_23
C2 0.114(5) 0.169(7) 0.064(4) -0.075(5) -0.017(3) 0.003(4)
C3 0.062(3) 0.086(4) 0.051(3) -0.036(3) -0.004(2) 0.013(3)
C4 0.091(5) 0.081(5) 0.121(5) -0.047(4) -0.013(4) 0.034(4)
C5 0.051(3) 0.137(6) 0.088(4) -0.043(4) -0.016(3) 0.005(4)
C6 0.039(3) 0.086(4) 0.073(3) -0.025(3) -0.006(2) 0.021(3)
C7 0.071(5) 0.076(5) 0.219(9) -0.004(4) -0.027(5) -0.010(5)
C9 0.094(5) 0.130(6) 0.080(4) -0.057(4) 0.036(3) -0.013(4)
C10 0.070(4) 0.073(4) 0.064(3) -0.025(3) 0.015(3) -0.021(3)
C11 0.105(6) 0.071(4) 0.127(6) -0.004(4) 0.003(4) -0.016(4)
C12 0.137(7) 0.151(7) 0.141(6) -0.076(6) -0.082(5) 0.012(5)
C13 0.074(4) 0.137(6) 0.077(4) -0.065(4) 0.005(3) -0.038(4)
C14 0.205(10) 0.239(11) 0.156(8) -0.191(10) -0.024(7) 0.029(7)
C16A 0.098(11) 0.082(9) 0.114(8) -0.037(8) -0.002(8) -0.032(7)
C17A 0.090(5) 0.063(5) 0.099(7) -0.043(4) -0.011(5) -0.001(5)
C18A 0.095(7) 0.085(11) 0.128(12) -0.060(7) -0.013(6) 0.011(7)
C16B 0.098(11) 0.082(9) 0.114(8) -0.037(8) -0.002(8) -0.032(7)
C17B 0.090(5) 0.063(5) 0.099(7) -0.043(4) -0.011(5) -0.001(5)
C18B 0.095(7) 0.085(11) 0.128(12) -0.060(7) -0.013(6) 0.011(7)
C19A 0.113(6) 0.17(3) 0.096(5) -0.067(18) -0.003(4) -0.064(13)
C20A 0.076(4) 0.075(10) 0.085(4) -0.019(4) -0.026(3) 0.021(3)
C21A 0.068(4) 0.15(2) 0.123(14) -0.038(8) -0.038(5) 0.004(12)
C19B 0.113(6) 0.17(3) 0.096(5) -0.067(18) -0.003(4) -0.064(13)
C20B 0.076(4) 0.075(10) 0.085(4) -0.019(4) -0.026(3) 0.021(3)
C21B 0.068(4) 0.15(2) 0.123(14) -0.038(8) -0.038(5) 0.004(12)
N1 0.041(2) 0.059(2) 0.049(2) -0.024(2) -0.0029(17) 0.0038(17)
N2 0.051(2) 0.060(2) 0.049(2) -0.024(2) 0.0031(17) -0.0124(19)
N3 0.054(3) 0.049(3) 0.075(3) -0.024(2) 0.002(2) -0.008(2)
C1 0.044(3) 0.050(3) 0.059(3) -0.026(2) -0.002(2) -0.008(2)
C8 0.050(3) 0.044(3) 0.042(2) -0.019(2) -0.003(2) 0.002(2)
C15 0.031(2) 0.048(3) 0.062(3) -0.014(2) -0.001(2) -0.006(2)
S1 0.0520(7) 0.0636(8) 0.0502(6) -0.0318(6) -0.0016(5) -0.0014(6)
S2 0.0441(8) 0.0757(10) 0.0974(10) -0.0191(7) -0.0148(7) 0.0167(8)
S3 0.0424(7) 0.0658(8) 0.0525(6) -0.0173(6) 0.0001(5) -0.0101(6)
S4 0.0477(8) 0.0978(11) 0.0695(8) -0.0370(8) -0.0050(6) -0.0098(7)
S5 0.0630(9) 0.0913(11) 0.0757(9) -0.0287(8) -0.0170(7) -0.0200(8)
S6 0.0459(7) 0.0489(7) 0.0698(7) -0.0218(6) -0.0055(6) -0.0071(6)
Ag1 0.0569(3) 0.0674(3) 0.0746(3) -0.0306(2) -0.01761(19) 0.0068(2)
Ag2 0.0528(3) 0.0668(3) 0.0729(3) -0.0160(2) -0.01406(19) -0.0149(2)
Ag3 0.0492(2) 0.0961(3) 0.0570(2) -0.0345(2) -0.00242(17) -0.0089(2)

loop_
_atom_type_symbol
_atom_type_description
_atom_type_scat_dispersion_real
_atom_type_scat_dispersion_imag
_atom_type_scat_source
C C 0.0033 0.0016 'International Tables Vol C Tables 4.2.6.8 and 6.1.1.4'
H H 0.0000 0.0000 'International Tables Vol C Tables 4.2.6.8 and 6.1.1.4'
N N 0.0061 0.0033 'International Tables Vol C Tables 4.2.6.8 and 6.1.1.4'
S S 0.1246 0.1234 'International Tables Vol C Tables 4.2.6.8 and 6.1.1.4'
Ag Ag -0.8971 1.1015 'International Tables Vol C Tables 4.2.6.8 and 6.1.1.4'

loop_
_geom_angle_atom_site_label_1
_geom_angle_atom_site_label_2
_geom_angle_atom_site_label_3
_geom_angle_site_symmetry_1
_geom_angle_site_symmetry_3
_geom_angle
_geom_angle_publ_flag
C3 C2 H2A . . 109.5 ?
C3 C2 H2B . . 109.5 ?
H2A C2 H2B . . 109.5 ?
C3 C2 H2C . . 109.5 ?
H2A C2 H2C . . 109.5 ?
H2B C2 H2C . . 109.5 ?
N1 C3 C2 . . 113.9(4) ?
N1 C3 C4 . . 113.5(4) ?
C2 C3 C4 . . 113.9(5) ?
N1 C3 H3 . . 104.8 ?
C2 C3 H3 . . 104.8 ?
C4 C3 H3 . . 104.8 ?
C3 C4 H4A . . 109.5 ?
C3 C4 H4B . . 109.5 ?
H4A C4 H4B . . 109.5 ?
C3 C4 H4C . . 109.5 ?
H4A C4 H4C . . 109.5 ?
H4B C4 H4C . . 109.5 ?
C6 C5 H5A . . 109.5 ?
C6 C5 H5B . . 109.5 ?
H5A C5 H5B . . 109.5 ?
C6 C5 H5C . . 109.5 ?
H5A C5 H5C . . 109.5 ?
H5B C5 H5C . . 109.5 ?
N1 C6 C5 . . 112.4(4) ?
N1 C6 C7 . . 109.9(5) ?
C5 C6 C7 . . 112.6(5) ?
N1 C6 H6 . . 107.2 ?
C5 C6 H6 . . 107.2 ?
C7 C6 H6 . . 107.2 ?
C6 C7 H7A . . 109.5 ?
C6 C7 H7B . . 109.5 ?
H7A C7 H7B . . 109.5 ?
C6 C7 H7C . . 109.5 ?
H7A C7 H7C . . 109.5 ?
H7B C7 H7C . . 109.5 ?
C10 C9 H9A . . 109.5 ?
C10 C9 H9B . . 109.5 ?
H9A C9 H9B . . 109.5 ?
C10 C9 H9C . . 109.5 ?
H9A C9 H9C . . 109.5 ?
H9B C9 H9C . . 109.5 ?
C9 C10 N2 . . 114.7(5) ?
C9 C10 C11 . . 115.1(5) ?
N2 C10 C11 . . 113.3(4) ?
C9 C10 H10 . . 104.0 ?
N2 C10 H10 . . 104.0 ?
C11 C10 H10 . . 104.0 ?
C10 C11 H11A . . 109.5 ?
C10 C11 H11B . . 109.5 ?
H11A C11 H11B . . 109.5 ?
C10 C11 H11C . . 109.5 ?
H11A C11 H11C . . 109.5 ?
H11B C11 H11C . . 109.5 ?
C13 C12 H12A . . 109.5 ?
C13 C12 H12B . . 109.5 ?
H12A C12 H12B . . 109.5 ?
C13 C12 H12C . . 109.5 ?
H12A C12 H12C . . 109.5 ?
H12B C12 H12C . . 109.5 ?
C12 C13 C14 . . 115.0(5) ?
C12 C13 N2 . . 112.4(5) ?
C14 C13 N2 . . 110.7(6) ?
C12 C13 H13 . . 106.0 ?
C14 C13 H13 . . 106.0 ?
N2 C13 H13 . . 106.0 ?
C13 C14 H14A . . 109.5 ?
C13 C14 H14B . . 109.5 ?
H14A C14 H14B . . 109.5 ?
C13 C14 H14C . . 109.5 ?
H14A C14 H14C . . 109.5 ?
H14B C14 H14C . . 109.5 ?
N3 C17A C18A . . 107.4(13) ?
N3 C17A C16A . . 112.7(17) ?
C18A C17A C16A . . 120.2(18) ?
N3 C17A H17A . . 105.1 ?
C18A C17A H17A . . 105.1 ?
C16A C17A H17A . . 105.1 ?
C17B C16B H16D . . 109.5 ?
C17B C16B H16E . . 109.5 ?
H16D C16B H16E . . 109.5 ?
C17B C16B H16F . . 109.5 ?
H16D C16B H16F . . 109.5 ?
H16E C16B H16F . . 109.5 ?
C16B C17B C18B . . 119(3) ?
C16B C17B N3 . . 120(3) ?
C18B C17B N3 . . 113.6(17) ?
C16B C17B H17B . . 99.0 ?
C18B C17B H17B . . 99.0 ?
N3 C17B H17B . . 99.0 ?
C17B C18B H18D . . 109.5 ?
C17B C18B H18E . . 109.5 ?
H18D C18B H18E . . 109.5 ?
C17B C18B H18F . . 109.5 ?
H18D C18B H18F . . 109.5 ?
H18E C18B H18F . . 109.5 ?
C19A C20A C21A . . 113(3) ?
C19A C20A N3 . . 110(2) ?
C21A C20A N3 . . 116.1(17) ?
C19A C20A H20A . . 105.7 ?
C21A C20A H20A . . 105.7 ?
N3 C20A H20A . . 105.7 ?
C20B C19B H19D . . 109.5 ?
C20B C19B H19E . . 109.5 ?
H19D C19B H19E . . 109.5 ?
C20B C19B H19F . . 109.5 ?
H19D C19B H19F . . 109.5 ?
H19E C19B H19F . . 109.5 ?
C19B C20B C21B . . 123(3) ?
C19B C20B N3 . . 117(3) ?
C21B C20B N3 . . 108(2) ?
C19B C20B H20B . . 101.9 ?
C21B C20B H20B . . 101.9 ?
N3 C20B H20B . . 101.9 ?
C20B C21B H21D . . 109.5 ?
C20B C21B H21E . . 109.5 ?
H21D C21B H21E . . 109.5 ?
C20B C21B H21F . . 109.5 ?
H21D C21B H21F . . 109.5 ?
H21E C21B H21F . . 109.5 ?
C1 N1 C3 . . 124.1(4) ?
C1 N1 C6 . . 121.8(4) ?
C3 N1 C6 . . 114.1(4) ?
C8 N2 C10 . . 123.8(4) ?
C8 N2 C13 . . 122.8(4) ?
C10 N2 C13 . . 113.5(4) ?
C15 N3 C20B . . 128(2) ?
C15 N3 C17A . . 133.4(8) ?
C15 N3 C20A . . 119.3(16) ?
C17A N3 C20A . . 107.3(17) ?
C15 N3 C17B . . 112.1(9) ?
C20B N3 C17B . . 119(2) ?
N1 C1 S2 . . 122.1(3) ?
N1 C1 S1 . . 118.5(3) ?
S2 C1 S1 . . 119.4(3) ?
N2 C8 S4 . . 122.5(3) ?
N2 C8 S3 . . 117.3(3) ?
S4 C8 S3 . . 120.2(2) ?
N3 C15 S5 . . 121.3(3) ?
N3 C15 S6 . . 119.0(3) ?
S5 C15 S6 . . 119.7(3) ?
C1 S1 Ag3 . 2_566 107.33(15) ?
C1 S1 Ag1 . . 103.96(14) ?
Ag3 S1 Ag1 2_566 . 93.55(4) ?
C1 S2 Ag2 . . 98.28(16) ?
C8 S3 Ag2 . . 106.79(15) ?
C8 S3 Ag3 . . 104.74(14) ?
Ag2 S3 Ag3 . . 96.28(4) ?
C8 S4 Ag1 . . 98.69(14) ?
C15 S5 Ag3 . . 97.99(15) ?
C15 S6 Ag1 . . 105.32(16) ?
C15 S6 Ag2 . 2_566 100.09(14) ?
Ag1 S6 Ag2 . 2_566 94.86(4) ?
S6 Ag1 S4 . . 141.39(5) no
S6 Ag1 S1 . . 104.04(4) no
S4 Ag1 S1 . . 108.26(4) no
S6 Ag1 Ag2 . . 134.05(3) ?
S4 Ag1 Ag2 . . 77.03(4) ?
S1 Ag1 Ag2 . . 72.09(3) ?
S6 Ag1 Ag3 . . 75.26(3) ?
S4 Ag1 Ag3 . . 97.67(3) ?
S1 Ag1 Ag3 . . 131.70(3) ?
Ag2 Ag1 Ag3 . . 75.187(14) ?
S3 Ag2 S2 . . 141.34(5) no
S3 Ag2 S6 . 2_566 101.69(4) no
S2 Ag2 S6 . 2_566 110.55(4) no
S3 Ag2 Ag3 . 2_566 132.96(3) ?
S2 Ag2 Ag3 . 2_566 77.49(4) ?
S6 Ag2 Ag3 2_566 2_566 74.78(3) ?
S3 Ag2 Ag1 . . 73.90(3) ?
S2 Ag2 Ag1 . . 98.83(3) ?
S6 Ag2 Ag1 2_566 . 131.06(3) ?
Ag3 Ag2 Ag1 2_566 . 74.569(13) ?
S1 Ag3 S5 2_566 . 142.49(5) no
S1 Ag3 S3 2_566 . 105.24(4) no
S5 Ag3 S3 . . 107.43(5) no
S1 Ag3 Ag2 2_566 2_566 74.60(3) ?
S5 Ag3 Ag2 . 2_566 97.04(3) ?
S3 Ag3 Ag2 . 2_566 130.71(3) ?
S1 Ag3 Ag1 2_566 . 134.65(3) ?
S5 Ag3 Ag1 . . 74.06(4) ?
S3 Ag3 Ag1 . . 71.86(3) ?
Ag2 Ag3 Ag1 2_566 . 74.942(13) ?

loop_
_geom_bond_atom_site_label_1
_geom_bond_atom_site_label_2
_geom_bond_site_symmetry_2
_geom_bond_distance
_geom_bond_publ_flag
C2 C3 . 1.504(7) ?
C2 H2A . 0.9600 ?
C2 H2B . 0.9600 ?
C2 H2C . 0.9600 ?
C3 N1 . 1.487(5) ?
C3 C4 . 1.515(7) ?
C3 H3 . 0.9800 ?
C4 H4A . 0.9600 ?
C4 H4B . 0.9600 ?
C4 H4C . 0.9600 ?
C5 C6 . 1.513(7) ?
C5 H5A . 0.9600 ?
C5 H5B . 0.9600 ?
C5 H5C . 0.9600 ?
C6 N1 . 1.498(6) ?
C6 C7 . 1.519(8) ?
C6 H6 . 0.9800 ?
C7 H7A . 0.9600 ?
C7 H7B . 0.9600 ?
C7 H7C . 0.9600 ?
C9 C10 . 1.481(7) ?
C9 H9A . 0.9600 ?
C9 H9B . 0.9600 ?
C9 H9C . 0.9600 ?
C10 N2 . 1.489(6) ?
C10 C11 . 1.514(7) ?
C10 H10 . 0.9800 ?
C11 H11A . 0.9600 ?
C11 H11B . 0.9600 ?
C11 H11C . 0.9600 ?
C12 C13 . 1.494(8) ?
C12 H12A . 0.9600 ?
C12 H12B . 0.9600 ?
C12 H12C . 0.9600 ?
C13 C14 . 1.494(9) ?
C13 N2 . 1.497(6) ?
C13 H13 . 0.9800 ?
C14 H14A . 0.9600 ?
C14 H14B . 0.9600 ?
C14 H14C . 0.9600 ?
C16A C17A . 1.522(18) ?
C16A H16A . 0.9600 ?
C16A H16B . 0.9600 ?
C16A H16C . 0.9600 ?
C17A N3 . 1.499(10) ?
C17A C18A . 1.512(14) ?
C17A H17A . 0.9800 ?
C18A H18A . 0.9600 ?
C18A H18B . 0.9600 ?
C18A H18C . 0.9600 ?
C16B C17B . 1.28(3) ?
C16B H16D . 0.9600 ?
C16B H16E . 0.9600 ?
C16B H16F . 0.9600 ?
C17B C18B . 1.512(15) ?
C17B N3 . 1.532(12) ?
C17B H17B . 0.9800 ?
C18B H18D . 0.9600 ?
C18B H18E . 0.9600 ?
C18B H18F . 0.9600 ?
C19A C20A . 1.486(19) ?
C19A H19A . 0.9600 ?
C19A H19B . 0.9600 ?
C19A H19C . 0.9600 ?
C20A C21A . 1.491(19) ?
C20A N3 . 1.511(11) ?
C20A H20A . 0.9800 ?
C21A H21A . 0.9600 ?
C21A H21B . 0.9600 ?
C21A H21C . 0.9600 ?
C19B C20B . 1.46(2) ?
C19B H19D . 0.9600 ?
C19B H19E . 0.9600 ?
C19B H19F . 0.9600 ?
C20B C21B . 1.46(2) ?
C20B N3 . 1.475(13) ?
C20B H20B . 0.9800 ?
C21B H21D . 0.9600 ?
C21B H21E . 0.9600 ?
C21B H21F . 0.9600 ?
N1 C1 . 1.335(5) ?
N2 C8 . 1.333(5) ?
N3 C15 . 1.334(5) ?
C1 S2 . 1.703(5) ?
C1 S1 . 1.756(4) ?
C8 S4 . 1.690(5) ?
C8 S3 . 1.759(4) ?
C15 S5 . 1.703(4) ?
C15 S6 . 1.750(5) ?
S1 Ag3 2_566 2.4686(12) no
S1 Ag1 . 2.6123(12) no
S2 Ag2 . 2.4798(15) no
S3 Ag2 . 2.4626(13) no
S3 Ag3 . 2.5934(13) no
S4 Ag1 . 2.5034(13) no
S5 Ag3 . 2.4879(15) no
S6 Ag1 . 2.4742(13) no
S6 Ag2 2_566 2.5943(12) no
Ag2 S6 2_566 2.5943(12) no
Ag3 S1 2_566 2.4686(12) no
Ag1 Ag2 . 3.0755(5) yes
Ag1 Ag3 . 3.0985(5) yes
Ag2 Ag3 2_566 3.0382(5) yes
Ag3 Ag2 2_566 3.0382(5) yes
